data_7131748
loop_
_publ_author_name
'Villar&#xf3;n, David'
'Brugman, Guido E. A.'
'Siegler, Maxime A.'
'Wezenberg, Sander J.'

_publ_section_title
;
 Photoswitching of halide-binding affinity and selectivity in
 dithienylethene-strapped calix[4]pyrrole.
;
_journal_name_full 'Chemical communications (Cambridge, England)'
_journal_paper_doi 10.1039/d3cc02264a
_journal_year 2023
_chemical_formula_moiety 'C49 H50 F6 N4 O4 S2, 3(C2 H3 N)'
_chemical_formula_sum 'C55 H59 F6 N7 O4 S2'
_chemical_formula_weight 1060.21
_space_group_crystal_system monoclinic
_space_group_IT_number 14
_space_group_name_Hall '-P 2ybc'
_space_group_name_H-M_alt 'P 1 21/c 1'
_atom_sites_solution_hydrogens mixed
_atom_sites_solution_primary direct
_atom_sites_solution_secondary difmap
_audit_creation_method SHELXL-2018/3
_audit_update_record
;
2023-05-08 deposited with the CCDC.	2023-06-14 downloaded from the CCDC.
;
_cell_angle_alpha 90
_cell_angle_beta 91.449(2)
_cell_angle_gamma 90
_cell_formula_units_Z 4
_cell_length_a 22.7698(5)
_cell_length_b 12.6624(3)
_cell_length_c 18.6952(5)
_cell_measurement_reflns_used 25960
_cell_measurement_temperature 110(2)
_cell_measurement_theta_max 27.8190
_cell_measurement_theta_min 2.6200
_cell_volume 5388.5(2)
_computing_cell_refinement 'CrysAlisPro 1.171.39.29c (Rigaku OD, 2017)'
_computing_data_collection 'CrysAlisPro 1.171.39.29c (Rigaku OD, 2017)'
_computing_data_reduction 'CrysAlisPro 1.171.39.29c (Rigaku OD, 2017)'
_computing_molecular_graphics 'SHELXTL v6.10 (Sheldrick, 2008)'
_computing_publication_material 'SHELXTL v6.10 (Sheldrick, 2008)'
_computing_structure_refinement 'SHELXL-2018/3 (Sheldrick, 2018)'
_computing_structure_solution 'SHELXS-2018/3 (Sheldrick, 2018)'
_diffrn_ambient_temperature 110(2)
_diffrn_measured_fraction_theta_full 0.999
_diffrn_measured_fraction_theta_max 0.999
_diffrn_measurement_device_type 'SuperNova, Dual, Cu at zero, Atlas'
_diffrn_measurement_method '\w scans'
_diffrn_radiation_monochromator mirror
_diffrn_radiation_source 'SuperNova (Mo) X-ray Source'
_diffrn_radiation_type MoK\a
_diffrn_radiation_wavelength 0.71073
_diffrn_reflns_av_R_equivalents 0.0344
_diffrn_reflns_av_unetI/netI 0.0239
_diffrn_reflns_Laue_measured_fraction_full 0.999
_diffrn_reflns_Laue_measured_fraction_max 0.999
_diffrn_reflns_limit_h_max 29
_diffrn_reflns_limit_h_min -26
_diffrn_reflns_limit_k_max 16
_diffrn_reflns_limit_k_min -16
_diffrn_reflns_limit_l_max 23
_diffrn_reflns_limit_l_min -24
_diffrn_reflns_number 80715
_diffrn_reflns_point_group_measured_fraction_full 0.999
_diffrn_reflns_point_group_measured_fraction_max 0.999
_diffrn_reflns_theta_full 25.242
_diffrn_reflns_theta_max 27.500
_diffrn_reflns_theta_min 1.943
_exptl_absorpt_coefficient_mu 0.171
_exptl_absorpt_correction_T_max 1.000
_exptl_absorpt_correction_T_min 0.463
_exptl_absorpt_correction_type gaussian
_exptl_absorpt_process_details
;
CrysAlisPro 1.171.41.93a (Rigaku Oxford Diffraction, 2020)
Numerical absorption correction based on gaussian integration over
a multifaceted crystal model
Empirical absorption correction using spherical harmonics,
implemented in SCALE3 ABSPACK scaling algorithm.
;
_exptl_crystal_colour 'dark blue'
_exptl_crystal_density_diffrn 1.307
_exptl_crystal_description block
_exptl_crystal_F_000 2224
_exptl_crystal_size_max 0.371
_exptl_crystal_size_mid 0.325
_exptl_crystal_size_min 0.309
_refine_diff_density_max 0.620
_refine_diff_density_min -0.434
_refine_diff_density_rms 0.053
_refine_ls_extinction_method none
_refine_ls_goodness_of_fit_ref 1.013
_refine_ls_hydrogen_treatment mixed
_refine_ls_matrix_type full
_refine_ls_number_parameters 758
_refine_ls_number_reflns 12377
_refine_ls_number_restraints 156
_refine_ls_restrained_S_all 1.014
_refine_ls_R_factor_all 0.0626
_refine_ls_R_factor_gt 0.0485
_refine_ls_shift/su_max 0.000
_refine_ls_shift/su_mean 0.000
_refine_ls_structure_factor_coef Fsqd
_refine_ls_weighting_details 'w=1/[\s^2^(Fo^2^)+(0.0607P)^2^+4.1471P] where P=(Fo^2^+2Fc^2^)/3'
_refine_ls_weighting_scheme calc
_refine_ls_wR_factor_gt 0.1246
_refine_ls_wR_factor_ref 0.1350
_reflns_Friedel_coverage 0.000
_reflns_number_gt 9930
_reflns_number_total 12377
_reflns_threshold_expression 'I > 2\s(I)'
_cod_data_source_file d3cc02264a2.cif
_cod_data_source_block c-1
_cod_original_sg_symbol_H-M 'P 21/c'
_cod_database_code 7131748
_shelx_shelxl_version_number 2018/3
_shelx_space_group_comment
;
The symmetry employed for this shelxl refinement is uniquely defined
by the following loop, which should always be used as a source of
symmetry information in preference to the above space-group names.
They are only intended as comments.
;
_oxdiff_exptl_absorpt_empirical_full_min 0.781
_oxdiff_exptl_absorpt_empirical_full_max 1.270
_oxdiff_exptl_absorpt_empirical_details
;
Empirical correction (ABSPACK) includes:
- Absorption correction using spherical harmonics
- Frame scaling
;

loop_
_space_group_symop_operation_xyz
'x, y, z'
'-x, y+1/2, -z+1/2'
'-x, -y, -z'
'x, -y-1/2, z-1/2'

loop_
_atom_site_label
_atom_site_type_symbol
_atom_site_fract_x
_atom_site_fract_y
_atom_site_fract_z
_atom_site_U_iso_or_equiv
_atom_site_adp_type
_atom_site_occupancy
_atom_site_site_symmetry_order
_atom_site_calc_flag
_atom_site_refinement_flags_posn
_atom_site_refinement_flags_adp
_atom_site_refinement_flags_occupancy
_atom_site_disorder_assembly
_atom_site_disorder_group
C7 C -0.02583(8) 0.65727(18) 0.19036(12) 0.0398(5) Uani 1 1 d . . . . .
C8 C -0.08417(9) 0.6770(2) 0.22340(14) 0.0509(6) Uani 1 1 d . . . . .
C9 C -0.12035(10) 0.7307(2) 0.16351(16) 0.0584(7) Uani 1 1 d . . . . .
C10 C -0.09429(9) 0.6903(2) 0.09423(14) 0.0517(6) Uani 1 1 d . . . . .
C11 C -0.03131(8) 0.67052(19) 0.11375(13) 0.0420(5) Uani 1 1 d . . . . .
C12 C 0.01595(9) 0.6669(2) 0.07114(13) 0.0478(6) Uani 1 1 d . . . . .
C13 C 0.02202(9) 0.6738(2) -0.00435(13) 0.0452(5) Uani 1 1 d . . . . .
H13 H -0.009779 0.688606 -0.036687 0.054 Uiso 1 1 calc R U . . .
C14 C 0.07780(8) 0.65726(17) -0.02531(11) 0.0362(4) Uani 1 1 d . . . . .
C16 C 0.07693(12) 0.6715(3) 0.11109(17) 0.0342(8) Uani 0.690(5) 1 d D U P A 1
C17 C 0.09115(19) 0.7856(3) 0.1359(3) 0.0389(9) Uani 0.690(5) 1 d D U P A 1
H17A H 0.061287 0.809420 0.169160 0.058 Uiso 0.690(5) 1 calc R U P A 1
H17B H 0.091293 0.832654 0.094287 0.058 Uiso 0.690(5) 1 calc R U P A 1
H17C H 0.129865 0.787053 0.160035 0.058 Uiso 0.690(5) 1 calc R U P A 1
C63 C 0.07445(12) 0.5913(3) 0.17237(16) 0.0337(8) Uani 0.690(5) 1 d D U P A 1
C65 C 0.0617(2) 0.4777(4) 0.1467(3) 0.0394(10) Uani 0.690(5) 1 d D U P A 1
H65A H 0.024209 0.476070 0.119853 0.059 Uiso 0.690(5) 1 calc R U P A 1
H65B H 0.059699 0.430599 0.188116 0.059 Uiso 0.690(5) 1 calc R U P A 1
H65C H 0.093258 0.454195 0.115647 0.059 Uiso 0.690(5) 1 calc R U P A 1
C16' C 0.0701(3) 0.6040(6) 0.1073(4) 0.0334(15) Uani 0.310(5) 1 d D U P A 2
C17' C 0.0641(5) 0.4829(8) 0.1145(5) 0.040(2) Uani 0.310(5) 1 d D U P A 2
H17D H 0.099709 0.454105 0.137548 0.059 Uiso 0.310(5) 1 calc R U P A 2
H17E H 0.058636 0.451528 0.066831 0.059 Uiso 0.310(5) 1 calc R U P A 2
H17F H 0.030051 0.466341 0.143511 0.059 Uiso 0.310(5) 1 calc R U P A 2
C63' C 0.0803(3) 0.6628(5) 0.1786(3) 0.0309(15) Uani 0.310(5) 1 d D U P A 2
C65' C 0.0894(4) 0.7839(7) 0.1705(5) 0.0327(18) Uani 0.310(5) 1 d D U P A 2
H65D H 0.127220 0.797378 0.148471 0.049 Uiso 0.310(5) 1 calc R U P A 2
H65E H 0.088911 0.817255 0.217795 0.049 Uiso 0.310(5) 1 calc R U P A 2
H65F H 0.057655 0.813280 0.140203 0.049 Uiso 0.310(5) 1 calc R U P A 2
C18 C 0.09757(8) 0.65497(16) -0.10020(11) 0.0330(4) Uani 1 1 d . . . . .
C21 C 0.18573(8) 0.64355(16) -0.16764(10) 0.0306(4) Uani 1 1 d . . . . .
H21A H 0.179175 0.705629 -0.199022 0.037 Uiso 1 1 calc R U . . .
H21B H 0.170988 0.579718 -0.192852 0.037 Uiso 1 1 calc R U . . .
C22 C 0.25014(8) 0.63199(15) -0.14788(10) 0.0282(4) Uani 1 1 d . . . . .
H22A H 0.263108 0.694098 -0.119452 0.034 Uiso 1 1 calc R U . . .
H22B H 0.273152 0.630397 -0.192089 0.034 Uiso 1 1 calc R U . . .
C23 C 0.26255(7) 0.53167(14) -0.10477(9) 0.0237(3) Uani 1 1 d . . . . .
H23A H 0.252829 0.469935 -0.135335 0.028 Uiso 1 1 calc R U . . .
H23B H 0.235960 0.530177 -0.063695 0.028 Uiso 1 1 calc R U . . .
C24 C 0.32658(7) 0.51943(13) -0.07592(9) 0.0207(3) Uani 1 1 d . . . . .
C25 C 0.36897(8) 0.51371(15) -0.13897(9) 0.0264(4) Uani 1 1 d . . . . .
H25A H 0.366384 0.579323 -0.166674 0.040 Uiso 1 1 calc R U . . .
H25B H 0.358160 0.453880 -0.169841 0.040 Uiso 1 1 calc R U . . .
H25C H 0.409270 0.504296 -0.120423 0.040 Uiso 1 1 calc R U . . .
C26 C 0.33026(7) 0.41603(13) -0.03535(8) 0.0205(3) Uani 1 1 d . . . . .
C27 C 0.29867(8) 0.32465(14) -0.04413(9) 0.0254(4) Uani 1 1 d . . . . .
H27 H 0.265249 0.315182 -0.074914 0.030 Uiso 1 1 calc R U . . .
C28 C 0.32475(8) 0.24677(14) 0.00091(9) 0.0255(4) Uani 1 1 d . . . . .
H28 H 0.311991 0.175688 0.005282 0.031 Uiso 1 1 calc R U . . .
C29 C 0.37167(7) 0.29176(13) 0.03717(9) 0.0213(3) Uani 1 1 d . . . . .
C31 C 0.41161(8) 0.24680(13) 0.09529(9) 0.0236(3) Uani 1 1 d . . . . .
C32 C 0.41466(9) 0.12621(14) 0.08606(11) 0.0321(4) Uani 1 1 d . . . . .
H32A H 0.375114 0.096266 0.089150 0.048 Uiso 1 1 calc R U . . .
H32B H 0.440071 0.096045 0.123900 0.048 Uiso 1 1 calc R U . . .
H32C H 0.430725 0.109491 0.039261 0.048 Uiso 1 1 calc R U . . .
C33 C 0.47440(8) 0.29044(15) 0.08993(11) 0.0308(4) Uani 1 1 d . . . . .
H33A H 0.490531 0.270257 0.043783 0.046 Uiso 1 1 calc R U . . .
H33B H 0.499111 0.261248 0.128789 0.046 Uiso 1 1 calc R U . . .
H33C H 0.473556 0.367603 0.093790 0.046 Uiso 1 1 calc R U . . .
C34 C 0.38665(7) 0.27104(13) 0.16786(9) 0.0229(3) Uani 1 1 d . . . . .
C35 C 0.35610(10) 0.20767(14) 0.21298(10) 0.0323(4) Uani 1 1 d . . . . .
H35 H 0.348019 0.134690 0.206255 0.039 Uiso 1 1 calc R U . . .
C36 C 0.33852(10) 0.27059(15) 0.27190(10) 0.0349(4) Uani 1 1 d . . . . .
H36 H 0.316450 0.247199 0.311330 0.042 Uiso 1 1 calc R U . . .
C37 C 0.35918(8) 0.37091(13) 0.26145(9) 0.0244(3) Uani 1 1 d . . . . .
C39 C 0.35797(8) 0.46548(13) 0.31137(9) 0.0247(3) Uani 1 1 d . . . . .
C40 C 0.40587(9) 0.44974(15) 0.37036(10) 0.0304(4) Uani 1 1 d . . . . .
H40A H 0.444198 0.441678 0.348299 0.046 Uiso 1 1 calc R U . . .
H40B H 0.397065 0.386243 0.398078 0.046 Uiso 1 1 calc R U . . .
H40C H 0.406738 0.511302 0.402133 0.046 Uiso 1 1 calc R U . . .
C41 C 0.37012(8) 0.56796(13) 0.27284(9) 0.0234(3) Uani 1 1 d . . . . .
C42 C 0.41134(8) 0.64401(14) 0.28686(10) 0.0282(4) Uani 1 1 d . . . . .
H42 H 0.442259 0.639889 0.321826 0.034 Uiso 1 1 calc R U . . .
C43 C 0.39989(8) 0.73049(14) 0.23999(10) 0.0267(4) Uani 1 1 d . . . . .
H43 H 0.421539 0.794553 0.238480 0.032 Uiso 1 1 calc R U . . .
C44 C 0.35210(7) 0.70500(13) 0.19738(9) 0.0220(3) Uani 1 1 d . . . . .
C46 C 0.32187(7) 0.76578(13) 0.13710(9) 0.0216(3) Uani 1 1 d . . . . .
C47 C 0.33924(8) 0.88247(13) 0.14334(10) 0.0282(4) Uani 1 1 d . . . . .
H47A H 0.327715 0.909777 0.189983 0.042 Uiso 1 1 calc R U . . .
H47B H 0.319265 0.922849 0.105204 0.042 Uiso 1 1 calc R U . . .
H47C H 0.381859 0.889351 0.138827 0.042 Uiso 1 1 calc R U . . .
C48 C 0.25463(7) 0.75830(14) 0.14278(9) 0.0246(3) Uani 1 1 d . . . . .
H48A H 0.242450 0.684278 0.138673 0.037 Uiso 1 1 calc R U . . .
H48B H 0.235818 0.799465 0.104180 0.037 Uiso 1 1 calc R U . . .
H48C H 0.242854 0.786407 0.189108 0.037 Uiso 1 1 calc R U . . .
C49 C 0.33994(7) 0.72498(13) 0.06448(9) 0.0207(3) Uani 1 1 d . . . . .
C50 C 0.37637(7) 0.76805(14) 0.01502(9) 0.0247(3) Uani 1 1 d . . . . .
H50 H 0.396581 0.833452 0.019458 0.030 Uiso 1 1 calc R U . . .
C51 C 0.37857(7) 0.69783(14) -0.04390(9) 0.0246(3) Uani 1 1 d . . . . .
H51 H 0.400425 0.707952 -0.085970 0.030 Uiso 1 1 calc R U . . .
C52 C 0.34365(7) 0.61289(13) -0.02950(9) 0.0207(3) Uani 1 1 d . . . . .
C54 C 0.29687(8) 0.46904(14) 0.34547(10) 0.0279(4) Uani 1 1 d . . . . .
H54A H 0.266668 0.477506 0.306868 0.033 Uiso 1 1 calc R U . . .
H54B H 0.289722 0.400448 0.369121 0.033 Uiso 1 1 calc R U . . .
C55 C 0.28904(9) 0.55719(16) 0.40021(11) 0.0343(4) Uani 1 1 d . . . . .
H55A H 0.316880 0.545594 0.440983 0.041 Uiso 1 1 calc R U . . .
H55B H 0.299051 0.625535 0.377873 0.041 Uiso 1 1 calc R U . . .
C56 C 0.22758(10) 0.56364(18) 0.42806(11) 0.0396(5) Uani 1 1 d . . . . .
H56A H 0.217275 0.497278 0.452772 0.048 Uiso 1 1 calc R U . . .
H56B H 0.224399 0.622862 0.462320 0.048 Uiso 1 1 calc R U . . .
C58 C 0.13131(9) 0.58949(16) 0.37653(11) 0.0367(4) Uani 1 1 d . . . . .
C60 C 0.10018(9) 0.60039(17) 0.30660(12) 0.0379(5) Uani 1 1 d . . . . .
C61 C 0.04235(9) 0.61949(18) 0.29620(12) 0.0411(5) Uani 1 1 d . . . . .
H61 H 0.015522 0.624773 0.334128 0.049 Uiso 1 1 calc R U . . .
C62 C 0.02548(9) 0.6310(2) 0.22299(12) 0.0429(5) Uani 1 1 d . . . . .
N30 N 0.37473(6) 0.39492(11) 0.01413(8) 0.0204(3) Uani 1 1 d D . . . .
H30N H 0.3972(8) 0.4414(15) 0.0335(10) 0.025 Uiso 1 1 d D U . . .
N38 N 0.38873(6) 0.37005(11) 0.19831(8) 0.0223(3) Uani 1 1 d D . . . .
H38N H 0.4032(9) 0.4253(15) 0.1799(11) 0.027 Uiso 1 1 d D U . . .
N45 N 0.33409(6) 0.60590(11) 0.21806(8) 0.0216(3) Uani 1 1 d D . . . .
H45N H 0.3058(8) 0.5719(16) 0.1986(11) 0.026 Uiso 1 1 d D U . . .
N53 N 0.32009(6) 0.63045(11) 0.03659(7) 0.0200(3) Uani 1 1 d D . . . .
H53N H 0.2973(8) 0.5892(15) 0.0577(10) 0.024 Uiso 1 1 d D U . . .
O19 O 0.06576(6) 0.64943(13) -0.15210(8) 0.0412(4) Uani 1 1 d . . . . .
O20 O 0.15623(5) 0.65736(11) -0.10010(7) 0.0321(3) Uani 1 1 d . . . . .
O57 O 0.18868(6) 0.58054(12) 0.36652(7) 0.0368(3) Uani 1 1 d . . . . .
O59 O 0.10787(7) 0.58994(14) 0.43367(9) 0.0507(4) Uani 1 1 d . . . . .
F1 F -0.08107(6) 0.73606(14) 0.28327(9) 0.0659(5) Uani 1 1 d . . . . .
F2 F -0.11142(6) 0.58597(14) 0.24267(9) 0.0679(5) Uani 1 1 d . . . . .
F3 F -0.11007(7) 0.83690(14) 0.16737(10) 0.0747(5) Uani 1 1 d . . . . .
F4 F -0.17828(6) 0.71740(17) 0.16806(10) 0.0809(6) Uani 1 1 d . . . . .
F5 F -0.10302(6) 0.75680(15) 0.03963(9) 0.0678(5) Uani 1 1 d . . . . .
F6 F -0.12358(6) 0.59897(14) 0.07529(9) 0.0642(4) Uani 1 1 d . . . . .
S15 S 0.12971(2) 0.63354(5) 0.04290(3) 0.03534(13) Uani 1 1 d . . . . .
S64 S 0.14170(2) 0.59425(5) 0.22938(3) 0.03742(13) Uani 1 1 d . . . . .
C1S C 0.52084(9) 0.70838(16) 0.12591(13) 0.0415(5) Uani 1 1 d D . . . .
H1S1 H 0.554169 0.701258 0.094108 0.062 Uiso 1 1 calc R U . . .
H1S2 H 0.535226 0.709866 0.175753 0.062 Uiso 1 1 calc R U . . .
H1S3 H 0.499771 0.774121 0.114912 0.062 Uiso 1 1 calc R U . . .
C2S C 0.48124(8) 0.61905(14) 0.11546(11) 0.0300(4) Uani 1 1 d D . . . .
N1S N 0.45053(7) 0.54937(13) 0.10673(10) 0.0355(4) Uani 1 1 d D . . . .
C3S C 0.21455(12) 0.27566(19) 0.12983(17) 0.0587(7) Uani 1 1 d . . . . .
H3S1 H 0.186566 0.267283 0.168392 0.088 Uiso 1 1 calc R U . . .
H3S2 H 0.248497 0.229543 0.138863 0.088 Uiso 1 1 calc R U . . .
H3S3 H 0.195475 0.256517 0.084069 0.088 Uiso 1 1 calc R U . . .
C4S C 0.23406(8) 0.38518(16) 0.12708(11) 0.0322(4) Uani 1 1 d . . . . .
N2S N 0.24856(7) 0.47017(14) 0.12488(9) 0.0351(4) Uani 1 1 d . . . . .
C5S C 0.0871(6) 0.0454(9) 0.0727(7) 0.136(4) Uani 0.605(6) 1 d D U P B 1
H5S1 H 0.078988 0.000973 0.030616 0.203 Uiso 0.605(6) 1 calc R U P B 1
H5S2 H 0.077134 0.118880 0.061299 0.203 Uiso 0.605(6) 1 calc R U P B 1
H5S3 H 0.063366 0.021120 0.112473 0.203 Uiso 0.605(6) 1 calc R U P B 1
C6S C 0.1484(5) 0.0382(6) 0.0926(4) 0.101(3) Uani 0.605(6) 1 d D U P B 1
N3S N 0.1973(4) 0.0269(6) 0.1080(6) 0.161(4) Uani 0.605(6) 1 d D U P B 1
C5S' C 0.0856(9) 0.0936(15) 0.0840(9) 0.138(5) Uani 0.395(6) 1 d D U P B -2
H5S4 H 0.123155 0.091343 0.059672 0.207 Uiso 0.395(6) 1 calc R U P B -2
H5S5 H 0.087936 0.049353 0.126998 0.207 Uiso 0.395(6) 1 calc R U P B -2
H5S6 H 0.076829 0.166560 0.097626 0.207 Uiso 0.395(6) 1 calc R U P B -2
C6S' C 0.0393(9) 0.0544(15) 0.0362(9) 0.149(5) Uani 0.395(6) 1 d D U P B -2
N3S' N 0.0099(10) 0.0344(17) -0.0149(11) 0.212(8) Uani 0.395(6) 1 d D U P B -2

loop_
_atom_site_aniso_label
_atom_site_aniso_U_11
_atom_site_aniso_U_22
_atom_site_aniso_U_33
_atom_site_aniso_U_23
_atom_site_aniso_U_13
_atom_site_aniso_U_12
C7 0.0224(9) 0.0470(12) 0.0506(13) -0.0200(10) 0.0103(8) -0.0067(8)
C8 0.0264(10) 0.0659(16) 0.0610(15) -0.0283(13) 0.0119(10) -0.0037(10)
C9 0.0249(10) 0.0744(18) 0.0761(18) -0.0286(15) 0.0075(11) 0.0059(11)
C10 0.0231(10) 0.0724(17) 0.0593(15) -0.0194(13) -0.0004(10) 0.0039(10)
C11 0.0219(9) 0.0522(13) 0.0520(13) -0.0156(11) 0.0037(9) -0.0003(9)
C12 0.0222(9) 0.0720(16) 0.0493(13) -0.0108(12) 0.0012(9) 0.0056(10)
C13 0.0224(9) 0.0663(15) 0.0468(13) -0.0073(11) -0.0025(9) 0.0048(9)
C14 0.0248(9) 0.0443(11) 0.0393(11) -0.0038(9) -0.0019(8) -0.0010(8)
C16 0.0183(12) 0.0417(18) 0.0428(17) -0.0076(14) 0.0053(11) -0.0005(12)
C17 0.0296(16) 0.0355(17) 0.052(3) -0.003(2) 0.005(2) -0.0022(12)
C63 0.0211(12) 0.0398(18) 0.0407(16) -0.0087(13) 0.0093(11) -0.0026(11)
C65 0.0335(17) 0.0377(18) 0.047(3) -0.011(2) 0.012(2) -0.0043(13)
C16' 0.020(2) 0.041(3) 0.040(3) -0.013(3) 0.011(2) -0.004(2)
C17' 0.039(4) 0.042(4) 0.038(5) -0.017(4) 0.012(5) -0.010(3)
C63' 0.020(2) 0.037(3) 0.036(3) -0.009(3) 0.004(2) -0.003(2)
C65' 0.026(3) 0.040(4) 0.032(4) -0.002(4) 0.004(4) -0.003(3)
C18 0.0248(9) 0.0324(10) 0.0415(11) -0.0009(8) -0.0016(8) -0.0011(7)
C21 0.0289(9) 0.0355(10) 0.0273(9) 0.0025(8) 0.0000(7) 0.0035(8)
C22 0.0261(9) 0.0309(9) 0.0276(9) 0.0054(7) 0.0018(7) 0.0022(7)
C23 0.0235(8) 0.0249(8) 0.0227(8) 0.0010(7) 0.0002(6) -0.0015(7)
C24 0.0208(8) 0.0223(8) 0.0192(8) 0.0014(6) 0.0036(6) -0.0009(6)
C25 0.0291(9) 0.0295(9) 0.0211(8) 0.0011(7) 0.0076(7) 0.0010(7)
C26 0.0207(7) 0.0239(8) 0.0172(8) -0.0009(6) 0.0044(6) -0.0001(6)
C27 0.0288(9) 0.0264(9) 0.0210(8) -0.0013(7) -0.0002(7) -0.0045(7)
C28 0.0323(9) 0.0208(8) 0.0234(8) -0.0014(6) 0.0025(7) -0.0063(7)
C29 0.0240(8) 0.0193(8) 0.0209(8) 0.0005(6) 0.0060(6) 0.0009(6)
C31 0.0266(8) 0.0189(8) 0.0255(9) 0.0013(6) 0.0029(7) 0.0020(6)
C32 0.0426(11) 0.0210(8) 0.0328(10) 0.0015(7) 0.0042(8) 0.0050(8)
C33 0.0240(9) 0.0294(9) 0.0389(10) 0.0051(8) 0.0017(7) 0.0046(7)
C34 0.0271(8) 0.0189(8) 0.0227(8) 0.0023(6) -0.0021(7) 0.0003(6)
C35 0.0542(12) 0.0194(8) 0.0236(9) 0.0016(7) 0.0052(8) -0.0070(8)
C36 0.0570(13) 0.0251(9) 0.0231(9) 0.0027(7) 0.0095(8) -0.0071(9)
C37 0.0319(9) 0.0209(8) 0.0203(8) 0.0023(6) -0.0012(7) 0.0009(7)
C39 0.0344(9) 0.0197(8) 0.0197(8) 0.0012(6) -0.0032(7) 0.0003(7)
C40 0.0387(10) 0.0288(9) 0.0235(9) 0.0003(7) -0.0061(7) 0.0049(8)
C41 0.0279(8) 0.0213(8) 0.0208(8) -0.0019(6) -0.0027(6) 0.0007(6)
C42 0.0315(9) 0.0264(9) 0.0264(9) -0.0033(7) -0.0076(7) -0.0008(7)
C43 0.0298(9) 0.0217(8) 0.0284(9) -0.0023(7) -0.0019(7) -0.0046(7)
C44 0.0257(8) 0.0171(7) 0.0231(8) -0.0024(6) 0.0016(6) -0.0020(6)
C46 0.0242(8) 0.0180(8) 0.0225(8) 0.0015(6) -0.0001(6) -0.0027(6)
C47 0.0353(9) 0.0176(8) 0.0315(10) 0.0004(7) 0.0002(8) -0.0032(7)
C48 0.0242(8) 0.0248(8) 0.0250(9) -0.0004(7) 0.0027(7) 0.0012(7)
C49 0.0212(7) 0.0179(7) 0.0228(8) 0.0027(6) -0.0007(6) -0.0019(6)
C50 0.0227(8) 0.0238(8) 0.0276(9) 0.0053(7) 0.0007(7) -0.0055(6)
C51 0.0207(8) 0.0291(9) 0.0243(8) 0.0042(7) 0.0048(6) -0.0041(7)
C52 0.0191(7) 0.0230(8) 0.0202(8) 0.0024(6) 0.0029(6) 0.0007(6)
C54 0.0350(9) 0.0243(8) 0.0243(9) 0.0029(7) -0.0001(7) 0.0002(7)
C55 0.0419(11) 0.0315(10) 0.0294(10) -0.0039(8) 0.0007(8) 0.0037(8)
C56 0.0502(12) 0.0415(11) 0.0274(10) -0.0006(8) 0.0059(9) 0.0078(9)
C58 0.0379(11) 0.0343(10) 0.0385(11) 0.0006(8) 0.0140(9) -0.0011(8)
C60 0.0336(10) 0.0402(11) 0.0407(11) -0.0013(9) 0.0156(9) -0.0043(9)
C61 0.0304(10) 0.0494(13) 0.0442(12) -0.0063(10) 0.0159(9) -0.0069(9)
C62 0.0247(9) 0.0583(14) 0.0464(13) -0.0107(11) 0.0139(9) -0.0050(9)
N30 0.0197(6) 0.0189(7) 0.0227(7) 0.0009(5) 0.0015(5) -0.0020(5)
N38 0.0245(7) 0.0176(7) 0.0247(7) 0.0021(6) 0.0014(6) -0.0018(5)
N45 0.0244(7) 0.0185(7) 0.0218(7) 0.0006(5) -0.0031(6) -0.0041(5)
N53 0.0212(7) 0.0188(6) 0.0204(7) 0.0015(5) 0.0051(5) -0.0043(5)
O19 0.0272(7) 0.0544(9) 0.0418(8) 0.0006(7) -0.0057(6) -0.0054(6)
O20 0.0228(6) 0.0418(8) 0.0317(7) -0.0021(6) 0.0005(5) 0.0007(5)
O57 0.0365(7) 0.0433(8) 0.0309(7) 0.0023(6) 0.0082(6) 0.0042(6)
O59 0.0503(9) 0.0632(11) 0.0395(9) 0.0011(8) 0.0198(7) 0.0019(8)
F1 0.0400(7) 0.0899(12) 0.0684(10) -0.0384(9) 0.0117(7) 0.0086(7)
F2 0.0372(7) 0.0879(12) 0.0800(11) -0.0149(9) 0.0262(7) -0.0193(8)
F3 0.0560(9) 0.0706(11) 0.0969(13) -0.0323(10) -0.0077(9) 0.0202(8)
F4 0.0203(6) 0.1385(17) 0.0842(12) -0.0456(11) 0.0074(7) 0.0075(8)
F5 0.0353(7) 0.0933(12) 0.0746(11) -0.0025(9) 0.0004(7) 0.0173(8)
F6 0.0299(7) 0.0834(11) 0.0795(11) -0.0360(9) 0.0037(7) -0.0105(7)
S15 0.0194(2) 0.0527(3) 0.0340(3) -0.0038(2) 0.00313(18) 0.0002(2)
S64 0.0246(2) 0.0526(3) 0.0355(3) 0.0021(2) 0.00926(19) -0.0002(2)
C1S 0.0336(10) 0.0303(10) 0.0610(14) -0.0045(10) 0.0066(10) -0.0085(8)
C2S 0.0255(9) 0.0256(9) 0.0391(11) 0.0015(8) 0.0023(8) 0.0015(7)
N1S 0.0289(8) 0.0268(8) 0.0506(11) 0.0000(7) -0.0020(7) -0.0012(7)
C3S 0.0494(14) 0.0351(12) 0.093(2) 0.0022(13) 0.0286(14) -0.0097(10)
C4S 0.0264(9) 0.0363(11) 0.0343(10) 0.0000(8) 0.0092(8) -0.0056(8)
N2S 0.0343(9) 0.0362(9) 0.0348(9) -0.0020(7) 0.0047(7) -0.0094(7)
C5S 0.207(9) 0.091(6) 0.112(7) -0.027(6) 0.066(7) -0.007(8)
C6S 0.129(6) 0.067(4) 0.110(5) -0.024(4) 0.043(5) -0.015(5)
N3S 0.159(7) 0.082(5) 0.245(10) -0.034(5) 0.037(7) -0.003(5)
C5S' 0.195(10) 0.130(10) 0.091(8) -0.019(8) 0.055(8) -0.042(10)
C6S' 0.188(13) 0.153(10) 0.110(10) -0.038(9) 0.033(9) -0.005(10)
N3S' 0.238(17) 0.196(17) 0.203(16) -0.055(13) 0.026(13) -0.011(13)

loop_
_atom_type_symbol
_atom_type_description
_atom_type_scat_dispersion_real
_atom_type_scat_dispersion_imag
_atom_type_scat_source
C C 0.0033 0.0016 'International Tables Vol C Tables 4.2.6.8 and 6.1.1.4'
H H 0.0000 0.0000 'International Tables Vol C Tables 4.2.6.8 and 6.1.1.4'
N N 0.0061 0.0033 'International Tables Vol C Tables 4.2.6.8 and 6.1.1.4'
O O 0.0106 0.0060 'International Tables Vol C Tables 4.2.6.8 and 6.1.1.4'
F F 0.0171 0.0103 'International Tables Vol C Tables 4.2.6.8 and 6.1.1.4'
S S 0.1246 0.1234 'International Tables Vol C Tables 4.2.6.8 and 6.1.1.4'

loop_
_geom_angle_atom_site_label_1
_geom_angle_atom_site_label_2
_geom_angle_atom_site_label_3
_geom_angle
_geom_angle_site_symmetry_1
_geom_angle_site_symmetry_3
_geom_angle_publ_flag
C62 C7 C11 122.03(18) . . ?
C62 C7 C8 128.5(2) . . ?
C11 C7 C8 109.49(19) . . ?
F1 C8 F2 105.4(2) . . ?
F1 C8 C7 113.96(18) . . ?
F2 C8 C7 112.5(2) . . ?
F1 C8 C9 112.1(2) . . ?
F2 C8 C9 109.2(2) . . ?
C7 C8 C9 103.8(2) . . ?
F4 C9 F3 106.8(2) . . ?
F4 C9 C10 114.7(2) . . ?
F3 C9 C10 107.8(2) . . ?
F4 C9 C8 114.3(2) . . ?
F3 C9 C8 108.1(2) . . ?
C10 C9 C8 104.93(19) . . ?
F5 C10 F6 105.8(2) . . ?
F5 C10 C11 114.6(2) . . ?
F6 C10 C11 112.3(2) . . ?
F5 C10 C9 112.6(2) . . ?
F6 C10 C9 107.7(2) . . ?
C11 C10 C9 103.9(2) . . ?
C12 C11 C7 121.92(19) . . ?
C12 C11 C10 129.4(2) . . ?
C7 C11 C10 108.69(19) . . ?
C11 C12 C13 132.7(2) . . ?
C11 C12 C16 115.3(2) . . ?
C13 C12 C16 111.37(19) . . ?
C11 C12 C16' 112.5(3) . . ?
C13 C12 C16' 110.9(3) . . ?
C14 C13 C12 113.09(19) . . ?
C14 C13 H13 123.5 . . ?
C12 C13 H13 123.5 . . ?
C13 C14 C18 125.85(19) . . ?
C13 C14 S15 116.00(17) . . ?
C18 C14 S15 118.13(14) . . ?
C63 C16 C17 113.9(3) . . ?
C63 C16 C12 106.5(2) . . ?
C17 C16 C12 110.8(3) . . ?
C63 C16 S15 112.5(2) . . ?
C17 C16 S15 108.4(2) . . ?
C12 C16 S15 104.33(19) . . ?
C16 C17 H17A 109.5 . . ?
C16 C17 H17B 109.5 . . ?
H17A C17 H17B 109.5 . . ?
C16 C17 H17C 109.5 . . ?
H17A C17 H17C 109.5 . . ?
H17B C17 H17C 109.5 . . ?
C16 C63 C65 113.3(3) . . ?
C16 C63 C62 106.2(2) . . ?
C65 C63 C62 111.0(3) . . ?
C16 C63 S64 111.9(2) . . ?
C65 C63 S64 110.2(3) . . ?
C62 C63 S64 103.77(18) . . ?
C63 C65 H65A 109.5 . . ?
C63 C65 H65B 109.5 . . ?
H65A C65 H65B 109.5 . . ?
C63 C65 H65C 109.5 . . ?
H65A C65 H65C 109.5 . . ?
H65B C65 H65C 109.5 . . ?
C63' C16' C17' 114.7(7) . . ?
C63' C16' C12 102.9(5) . . ?
C17' C16' C12 117.4(6) . . ?
C63' C16' S15 111.3(4) . . ?
C17' C16' S15 108.7(5) . . ?
C12 C16' S15 101.0(4) . . ?
C16' C17' H17D 109.5 . . ?
C16' C17' H17E 109.5 . . ?
H17D C17' H17E 109.5 . . ?
C16' C17' H17F 109.5 . . ?
H17D C17' H17F 109.5 . . ?
H17E C17' H17F 109.5 . . ?
C16' C63' C65' 114.3(6) . . ?
C16' C63' C62 103.2(4) . . ?
C65' C63' C62 114.5(5) . . ?
C16' C63' S64 107.9(4) . . ?
C65' C63' S64 113.9(5) . . ?
C62 C63' S64 101.8(4) . . ?
C63' C65' H65D 109.5 . . ?
C63' C65' H65E 109.5 . . ?
H65D C65' H65E 109.5 . . ?
C63' C65' H65F 109.5 . . ?
H65D C65' H65F 109.5 . . ?
H65E C65' H65F 109.5 . . ?
O19 C18 O20 125.90(19) . . ?
O19 C18 C14 125.07(18) . . ?
O20 C18 C14 109.01(16) . . ?
O20 C21 C22 105.43(14) . . ?
O20 C21 H21A 110.7 . . ?
C22 C21 H21A 110.7 . . ?
O20 C21 H21B 110.7 . . ?
C22 C21 H21B 110.7 . . ?
H21A C21 H21B 108.8 . . ?
C21 C22 C23 112.04(15) . . ?
C21 C22 H22A 109.2 . . ?
C23 C22 H22A 109.2 . . ?
C21 C22 H22B 109.2 . . ?
C23 C22 H22B 109.2 . . ?
H22A C22 H22B 107.9 . . ?
C22 C23 C24 115.27(14) . . ?
C22 C23 H23A 108.5 . . ?
C24 C23 H23A 108.5 . . ?
C22 C23 H23B 108.5 . . ?
C24 C23 H23B 108.5 . . ?
H23A C23 H23B 107.5 . . ?
C52 C24 C26 112.27(13) . . ?
C52 C24 C25 108.56(13) . . ?
C26 C24 C25 108.31(13) . . ?
C52 C24 C23 110.33(13) . . ?
C26 C24 C23 107.48(13) . . ?
C25 C24 C23 109.86(13) . . ?
C24 C25 H25A 109.5 . . ?
C24 C25 H25B 109.5 . . ?
H25A C25 H25B 109.5 . . ?
C24 C25 H25C 109.5 . . ?
H25A C25 H25C 109.5 . . ?
H25B C25 H25C 109.5 . . ?
C27 C26 N30 106.91(15) . . ?
C27 C26 C24 130.39(15) . . ?
N30 C26 C24 122.23(14) . . ?
C26 C27 C28 107.79(15) . . ?
C26 C27 H27 126.1 . . ?
C28 C27 H27 126.1 . . ?
C29 C28 C27 108.27(15) . . ?
C29 C28 H28 125.9 . . ?
C27 C28 H28 125.9 . . ?
C28 C29 N30 106.47(15) . . ?
C28 C29 C31 130.16(15) . . ?
N30 C29 C31 123.23(15) . . ?
C29 C31 C34 109.57(13) . . ?
C29 C31 C33 111.19(14) . . ?
C34 C31 C33 110.84(15) . . ?
C29 C31 C32 108.75(15) . . ?
C34 C31 C32 108.68(14) . . ?
C33 C31 C32 107.74(15) . . ?
C31 C32 H32A 109.5 . . ?
C31 C32 H32B 109.5 . . ?
H32A C32 H32B 109.5 . . ?
C31 C32 H32C 109.5 . . ?
H32A C32 H32C 109.5 . . ?
H32B C32 H32C 109.5 . . ?
C31 C33 H33A 109.5 . . ?
C31 C33 H33B 109.5 . . ?
H33A C33 H33B 109.5 . . ?
C31 C33 H33C 109.5 . . ?
H33A C33 H33C 109.5 . . ?
H33B C33 H33C 109.5 . . ?
C35 C34 N38 106.96(15) . . ?
C35 C34 C31 129.92(16) . . ?
N38 C34 C31 123.01(15) . . ?
C34 C35 C36 107.82(16) . . ?
C34 C35 H35 126.1 . . ?
C36 C35 H35 126.1 . . ?
C37 C36 C35 107.70(16) . . ?
C37 C36 H36 126.2 . . ?
C35 C36 H36 126.2 . . ?
C36 C37 N38 107.01(15) . . ?
C36 C37 C39 129.17(16) . . ?
N38 C37 C39 123.46(15) . . ?
C41 C39 C37 112.16(14) . . ?
C41 C39 C40 108.44(14) . . ?
C37 C39 C40 108.28(14) . . ?
C41 C39 C54 110.40(14) . . ?
C37 C39 C54 107.88(14) . . ?
C40 C39 C54 109.64(14) . . ?
C39 C40 H40A 109.5 . . ?
C39 C40 H40B 109.5 . . ?
H40A C40 H40B 109.5 . . ?
C39 C40 H40C 109.5 . . ?
H40A C40 H40C 109.5 . . ?
H40B C40 H40C 109.5 . . ?
C42 C41 N45 106.82(15) . . ?
C42 C41 C39 130.28(16) . . ?
N45 C41 C39 122.59(15) . . ?
C41 C42 C43 108.08(15) . . ?
C41 C42 H42 126.0 . . ?
C43 C42 H42 126.0 . . ?
C44 C43 C42 107.89(15) . . ?
C44 C43 H43 126.1 . . ?
C42 C43 H43 126.1 . . ?
C43 C44 N45 106.79(15) . . ?
C43 C44 C46 130.66(15) . . ?
N45 C44 C46 122.55(14) . . ?
C44 C46 C49 111.32(13) . . ?
C44 C46 C47 108.74(14) . . ?
C49 C46 C47 108.69(14) . . ?
C44 C46 C48 110.56(14) . . ?
C49 C46 C48 109.44(13) . . ?
C47 C46 C48 108.00(14) . . ?
C46 C47 H47A 109.5 . . ?
C46 C47 H47B 109.5 . . ?
H47A C47 H47B 109.5 . . ?
C46 C47 H47C 109.5 . . ?
H47A C47 H47C 109.5 . . ?
H47B C47 H47C 109.5 . . ?
C46 C48 H48A 109.5 . . ?
C46 C48 H48B 109.5 . . ?
H48A C48 H48B 109.5 . . ?
C46 C48 H48C 109.5 . . ?
H48A C48 H48C 109.5 . . ?
H48B C48 H48C 109.5 . . ?
C50 C49 N53 106.80(15) . . ?
C50 C49 C46 130.52(15) . . ?
N53 C49 C46 122.69(14) . . ?
C49 C50 C51 107.96(15) . . ?
C49 C50 H50 126.0 . . ?
C51 C50 H50 126.0 . . ?
C52 C51 C50 107.95(15) . . ?
C52 C51 H51 126.0 . . ?
C50 C51 H51 126.0 . . ?
C51 C52 N53 106.92(15) . . ?
C51 C52 C24 130.12(15) . . ?
N53 C52 C24 122.73(14) . . ?
C55 C54 C39 114.78(15) . . ?
C55 C54 H54A 108.6 . . ?
C39 C54 H54A 108.6 . . ?
C55 C54 H54B 108.6 . . ?
C39 C54 H54B 108.6 . . ?
H54A C54 H54B 107.5 . . ?
C56 C55 C54 113.33(17) . . ?
C56 C55 H55A 108.9 . . ?
C54 C55 H55A 108.9 . . ?
C56 C55 H55B 108.9 . . ?
C54 C55 H55B 108.9 . . ?
H55A C55 H55B 107.7 . . ?
O57 C56 C55 106.72(16) . . ?
O57 C56 H56A 110.4 . . ?
C55 C56 H56A 110.4 . . ?
O57 C56 H56B 110.4 . . ?
C55 C56 H56B 110.4 . . ?
H56A C56 H56B 108.6 . . ?
O59 C58 O57 125.7(2) . . ?
O59 C58 C60 124.7(2) . . ?
O57 C58 C60 109.55(17) . . ?
C61 C60 C58 126.12(19) . . ?
C61 C60 S64 115.83(18) . . ?
C58 C60 S64 117.99(15) . . ?
C60 C61 C62 113.39(19) . . ?
C60 C61 H61 123.3 . . ?
C62 C61 H61 123.3 . . ?
C7 C62 C61 132.3(2) . . ?
C7 C62 C63 115.4(2) . . ?
C61 C62 C63 111.8(2) . . ?
C7 C62 C63' 112.9(3) . . ?
C61 C62 C63' 109.7(3) . . ?
C29 N30 C26 110.55(14) . . ?
C29 N30 H30N 123.7(14) . . ?
C26 N30 H30N 124.9(14) . . ?
C37 N38 C34 110.50(14) . . ?
C37 N38 H38N 123.1(14) . . ?
C34 N38 H38N 126.2(14) . . ?
C44 N45 C41 110.42(14) . . ?
C44 N45 H45N 124.7(14) . . ?
C41 N45 H45N 124.8(14) . . ?
C49 N53 C52 110.38(14) . . ?
C49 N53 H53N 124.2(14) . . ?
C52 N53 H53N 125.4(14) . . ?
C18 O20 C21 118.64(15) . . ?
C58 O57 C56 118.93(16) . . ?
C14 S15 C16 91.11(12) . . ?
C14 S15 C16' 90.9(2) . . ?
C60 S64 C63 91.13(12) . . ?
C60 S64 C63' 89.2(2) . . ?
C2S C1S H1S1 109.5 . . ?
C2S C1S H1S2 109.5 . . ?
H1S1 C1S H1S2 109.5 . . ?
C2S C1S H1S3 109.5 . . ?
H1S1 C1S H1S3 109.5 . . ?
H1S2 C1S H1S3 109.5 . . ?
N1S C2S C1S 179.4(2) . . ?
C4S C3S H3S1 109.5 . . ?
C4S C3S H3S2 109.5 . . ?
H3S1 C3S H3S2 109.5 . . ?
C4S C3S H3S3 109.5 . . ?
H3S1 C3S H3S3 109.5 . . ?
H3S2 C3S H3S3 109.5 . . ?
N2S C4S C3S 179.3(2) . . ?
C6S C5S H5S1 109.5 . . ?
C6S C5S H5S2 109.5 . . ?
H5S1 C5S H5S2 109.5 . . ?
C6S C5S H5S3 109.5 . . ?
H5S1 C5S H5S3 109.5 . . ?
H5S2 C5S H5S3 109.5 . . ?
N3S C6S C5S 176.4(9) . . ?
C6S' C5S' H5S4 109.5 . . ?
C6S' C5S' H5S5 109.5 . . ?
H5S4 C5S' H5S5 109.5 . . ?
C6S' C5S' H5S6 109.5 . . ?
H5S4 C5S' H5S6 109.5 . . ?
H5S5 C5S' H5S6 109.5 . . ?
N3S' C6S' C5S' 164(2) . . ?

loop_
_geom_bond_atom_site_label_1
_geom_bond_atom_site_label_2
_geom_bond_distance
_geom_bond_site_symmetry_2
_geom_bond_publ_flag
C7 C62 1.346(3) . ?
C7 C11 1.444(3) . ?
C7 C8 1.500(3) . ?
C8 F1 1.347(3) . ?
C8 F2 1.362(3) . ?
C8 C9 1.532(4) . ?
C9 F4 1.335(3) . ?
C9 F3 1.367(3) . ?
C9 C10 1.527(3) . ?
C10 F5 1.335(3) . ?
C10 F6 1.376(3) . ?
C10 C11 1.492(3) . ?
C11 C12 1.356(3) . ?
C12 C13 1.424(3) . ?
C12 C16 1.561(3) . ?
C12 C16' 1.603(7) . ?
C13 C14 1.355(3) . ?
C13 H13 0.9500 . ?
C14 C18 1.482(3) . ?
C14 S15 1.743(2) . ?
C16 C63 1.533(5) . ?
C16 C17 1.550(5) . ?
C16 S15 1.838(3) . ?
C17 H17A 0.9800 . ?
C17 H17B 0.9800 . ?
C17 H17C 0.9800 . ?
C63 C65 1.542(5) . ?
C63 C62 1.563(3) . ?
C63 S64 1.844(3) . ?
C65 H65A 0.9800 . ?
C65 H65B 0.9800 . ?
C65 H65C 0.9800 . ?
C16' C63' 1.539(8) . ?
C16' C17' 1.545(11) . ?
C16' S15 1.875(6) . ?
C17' H17D 0.9800 . ?
C17' H17E 0.9800 . ?
C17' H17F 0.9800 . ?
C63' C65' 1.554(10) . ?
C63' C62 1.569(6) . ?
C63' S64 1.882(6) . ?
C65' H65D 0.9800 . ?
C65' H65E 0.9800 . ?
C65' H65F 0.9800 . ?
C18 O19 1.198(2) . ?
C18 O20 1.336(2) . ?
C21 O20 1.456(2) . ?
C21 C22 1.510(2) . ?
C21 H21A 0.9900 . ?
C21 H21B 0.9900 . ?
C22 C23 1.527(2) . ?
C22 H22A 0.9900 . ?
C22 H22B 0.9900 . ?
C23 C24 1.550(2) . ?
C23 H23A 0.9900 . ?
C23 H23B 0.9900 . ?
C24 C52 1.512(2) . ?
C24 C26 1.514(2) . ?
C24 C25 1.544(2) . ?
C25 H25A 0.9800 . ?
C25 H25B 0.9800 . ?
C25 H25C 0.9800 . ?
C26 C27 1.370(2) . ?
C26 N30 1.380(2) . ?
C27 C28 1.417(3) . ?
C27 H27 0.9500 . ?
C28 C29 1.374(2) . ?
C28 H28 0.9500 . ?
C29 N30 1.378(2) . ?
C29 C31 1.510(2) . ?
C31 C34 1.516(2) . ?
C31 C33 1.538(2) . ?
C31 C32 1.538(2) . ?
C32 H32A 0.9800 . ?
C32 H32B 0.9800 . ?
C32 H32C 0.9800 . ?
C33 H33A 0.9800 . ?
C33 H33B 0.9800 . ?
C33 H33C 0.9800 . ?
C34 C35 1.367(2) . ?
C34 N38 1.377(2) . ?
C35 C36 1.425(3) . ?
C35 H35 0.9500 . ?
C36 C37 1.370(3) . ?
C36 H36 0.9500 . ?
C37 N38 1.373(2) . ?
C37 C39 1.519(2) . ?
C39 C41 1.513(2) . ?
C39 C40 1.544(2) . ?
C39 C54 1.546(3) . ?
C40 H40A 0.9800 . ?
C40 H40B 0.9800 . ?
C40 H40C 0.9800 . ?
C41 C42 1.365(2) . ?
C41 N45 1.382(2) . ?
C42 C43 1.422(3) . ?
C42 H42 0.9500 . ?
C43 C44 1.371(2) . ?
C43 H43 0.9500 . ?
C44 N45 1.379(2) . ?
C44 C46 1.516(2) . ?
C46 C49 1.519(2) . ?
C46 C47 1.533(2) . ?
C46 C48 1.540(2) . ?
C47 H47A 0.9800 . ?
C47 H47B 0.9800 . ?
C47 H47C 0.9800 . ?
C48 H48A 0.9800 . ?
C48 H48B 0.9800 . ?
C48 H48C 0.9800 . ?
C49 C50 1.371(2) . ?
C49 N53 1.377(2) . ?
C50 C51 1.418(3) . ?
C50 H50 0.9500 . ?
C51 C52 1.368(2) . ?
C51 H51 0.9500 . ?
C52 N53 1.378(2) . ?
C54 C55 1.528(3) . ?
C54 H54A 0.9900 . ?
C54 H54B 0.9900 . ?
C55 C56 1.508(3) . ?
C55 H55A 0.9900 . ?
C55 H55B 0.9900 . ?
C56 O57 1.450(3) . ?
C56 H56A 0.9900 . ?
C56 H56B 0.9900 . ?
C58 O59 1.206(2) . ?
C58 O57 1.329(2) . ?
C58 C60 1.478(3) . ?
C60 C61 1.348(3) . ?
C60 S64 1.747(2) . ?
C61 C62 1.420(3) . ?
C61 H61 0.9500 . ?
N30 H30N 0.855(18) . ?
N38 H38N 0.851(18) . ?
N45 H45N 0.849(18) . ?
N53 H53N 0.841(18) . ?
C1S C2S 1.457(3) . ?
C1S H1S1 0.9800 . ?
C1S H1S2 0.9800 . ?
C1S H1S3 0.9800 . ?
C2S N1S 1.135(2) . ?
C3S C4S 1.458(3) . ?
C3S H3S1 0.9800 . ?
C3S H3S2 0.9800 . ?
C3S H3S3 0.9800 . ?
C4S N2S 1.127(3) . ?
C5S C6S 1.439(13) . ?
C5S H5S1 0.9800 . ?
C5S H5S2 0.9800 . ?
C5S H5S3 0.9800 . ?
C6S N3S 1.152(10) . ?
C5S' C6S' 1.451(16) . ?
C5S' H5S4 0.9800 . ?
C5S' H5S5 0.9800 . ?
C5S' H5S6 0.9800 . ?
C6S' N3S' 1.181(15) . ?

loop_
_geom_hbond_atom_site_label_D
_geom_hbond_atom_site_label_H
_geom_hbond_atom_site_label_A
_geom_hbond_distance_DH
_geom_hbond_distance_HA
_geom_hbond_distance_DA
_geom_hbond_angle_DHA
_geom_hbond_site_symmetry_A
_geom_hbond_publ_flag
N30 H30N N1S 0.855(18) 2.265(18) 3.106(2) 167.9(18) . yes
N38 H38N N1S 0.851(18) 2.360(18) 3.192(2) 165.9(19) . yes
N45 H45N N2S 0.849(18) 2.273(18) 3.100(2) 164.6(19) . yes
N53 H53N N2S 0.841(18) 2.270(18) 3.104(2) 171.0(19) . yes

loop_
_geom_torsion_atom_site_label_1
_geom_torsion_atom_site_label_2
_geom_torsion_atom_site_label_3
_geom_torsion_atom_site_label_4
_geom_torsion
_geom_torsion_site_symmetry_1
_geom_torsion_site_symmetry_2
_geom_torsion_site_symmetry_3
_geom_torsion_site_symmetry_4
_geom_torsion_publ_flag
C62 C7 C8 F1 43.5(4) . . . . ?
C11 C7 C8 F1 -136.6(2) . . . . ?
C62 C7 C8 F2 -76.3(3) . . . . ?
C11 C7 C8 F2 103.6(2) . . . . ?
C62 C7 C8 C9 165.8(2) . . . . ?
C11 C7 C8 C9 -14.3(3) . . . . ?
F1 C8 C9 F4 -82.8(3) . . . . ?
F2 C8 C9 F4 33.6(3) . . . . ?
C7 C8 C9 F4 153.8(2) . . . . ?
F1 C8 C9 F3 36.0(3) . . . . ?
F2 C8 C9 F3 152.37(19) . . . . ?
C7 C8 C9 F3 -87.5(2) . . . . ?
F1 C8 C9 C10 150.8(2) . . . . ?
F2 C8 C9 C10 -92.9(2) . . . . ?
C7 C8 C9 C10 27.3(3) . . . . ?
F4 C9 C10 F5 79.0(3) . . . . ?
F3 C9 C10 F5 -39.8(3) . . . . ?
C8 C9 C10 F5 -154.8(2) . . . . ?
F4 C9 C10 F6 -37.2(3) . . . . ?
F3 C9 C10 F6 -156.0(2) . . . . ?
C8 C9 C10 F6 89.1(2) . . . . ?
F4 C9 C10 C11 -156.4(3) . . . . ?
F3 C9 C10 C11 84.8(3) . . . . ?
C8 C9 C10 C11 -30.2(3) . . . . ?
C62 C7 C11 C12 -6.2(4) . . . . ?
C8 C7 C11 C12 173.9(2) . . . . ?
C62 C7 C11 C10 175.2(2) . . . . ?
C8 C7 C11 C10 -4.7(3) . . . . ?
F5 C10 C11 C12 -33.4(4) . . . . ?
F6 C10 C11 C12 87.3(3) . . . . ?
C9 C10 C11 C12 -156.6(3) . . . . ?
F5 C10 C11 C7 145.1(2) . . . . ?
F6 C10 C11 C7 -94.3(2) . . . . ?
C9 C10 C11 C7 21.8(3) . . . . ?
C7 C11 C12 C13 177.6(3) . . . . ?
C10 C11 C12 C13 -4.2(5) . . . . ?
C7 C11 C12 C16 -12.4(4) . . . . ?
C10 C11 C12 C16 165.8(3) . . . . ?
C7 C11 C12 C16' 22.5(4) . . . . ?
C10 C11 C12 C16' -159.3(3) . . . . ?
C11 C12 C13 C14 -174.7(3) . . . . ?
C16 C12 C13 C14 15.0(3) . . . . ?
C16' C12 C13 C14 -19.3(4) . . . . ?
C12 C13 C14 C18 177.3(2) . . . . ?
C12 C13 C14 S15 -1.0(3) . . . . ?
C11 C12 C16 C63 47.8(3) . . . . ?
C13 C12 C16 C63 -140.0(2) . . . . ?
C11 C12 C16 C17 -76.6(3) . . . . ?
C13 C12 C16 C17 95.6(3) . . . . ?
C11 C12 C16 S15 166.9(2) . . . . ?
C13 C12 C16 S15 -20.9(3) . . . . ?
C17 C16 C63 C65 -178.6(3) . . . . ?
C12 C16 C63 C65 59.0(3) . . . . ?
S15 C16 C63 C65 -54.7(3) . . . . ?
C17 C16 C63 C62 59.3(3) . . . . ?
C12 C16 C63 C62 -63.1(3) . . . . ?
S15 C16 C63 C62 -176.75(17) . . . . ?
C17 C16 C63 S64 -53.3(3) . . . . ?
C12 C16 C63 S64 -175.67(18) . . . . ?
S15 C16 C63 S64 70.7(3) . . . . ?
C11 C12 C16' C63' -55.9(5) . . . . ?
C13 C12 C16' C63' 143.5(4) . . . . ?
C11 C12 C16' C17' 71.1(6) . . . . ?
C13 C12 C16' C17' -89.6(6) . . . . ?
C11 C12 C16' S15 -171.0(2) . . . . ?
C13 C12 C16' S15 28.4(4) . . . . ?
C17' C16' C63' C65' 177.1(7) . . . . ?
C12 C16' C63' C65' -54.2(6) . . . . ?
S15 C16' C63' C65' 53.2(7) . . . . ?
C17' C16' C63' C62 -57.9(7) . . . . ?
C12 C16' C63' C62 70.7(5) . . . . ?
S15 C16' C63' C62 178.2(4) . . . . ?
C17' C16' C63' S64 49.3(7) . . . . ?
C12 C16' C63' S64 178.0(3) . . . . ?
S15 C16' C63' S64 -74.5(5) . . . . ?
C13 C14 C18 O19 -13.5(4) . . . . ?
S15 C14 C18 O19 164.80(18) . . . . ?
C13 C14 C18 O20 168.0(2) . . . . ?
S15 C14 C18 O20 -13.6(2) . . . . ?
O20 C21 C22 C23 65.23(19) . . . . ?
C21 C22 C23 C24 -174.19(15) . . . . ?
C22 C23 C24 C52 57.55(19) . . . . ?
C22 C23 C24 C26 -179.74(14) . . . . ?
C22 C23 C24 C25 -62.10(19) . . . . ?
C52 C24 C26 C27 150.01(17) . . . . ?
C25 C24 C26 C27 -90.1(2) . . . . ?
C23 C24 C26 C27 28.5(2) . . . . ?
C52 C24 C26 N30 -39.0(2) . . . . ?
C25 C24 C26 N30 80.89(18) . . . . ?
C23 C24 C26 N30 -160.46(15) . . . . ?
N30 C26 C27 C28 -0.12(19) . . . . ?
C24 C26 C27 C28 171.95(16) . . . . ?
C26 C27 C28 C29 0.5(2) . . . . ?
C27 C28 C29 N30 -0.71(19) . . . . ?
C27 C28 C29 C31 175.03(16) . . . . ?
C28 C29 C31 C34 -90.4(2) . . . . ?
N30 C29 C31 C34 84.72(19) . . . . ?
C28 C29 C31 C33 146.73(18) . . . . ?
N30 C29 C31 C33 -38.2(2) . . . . ?
C28 C29 C31 C32 28.3(2) . . . . ?
N30 C29 C31 C32 -156.62(16) . . . . ?
C29 C31 C34 C35 101.5(2) . . . . ?
C33 C31 C34 C35 -135.5(2) . . . . ?
C32 C31 C34 C35 -17.3(3) . . . . ?
C29 C31 C34 N38 -74.2(2) . . . . ?
C33 C31 C34 N38 48.8(2) . . . . ?
C32 C31 C34 N38 167.04(16) . . . . ?
N38 C34 C35 C36 0.8(2) . . . . ?
C31 C34 C35 C36 -175.43(18) . . . . ?
C34 C35 C36 C37 -0.4(2) . . . . ?
C35 C36 C37 N38 -0.2(2) . . . . ?
C35 C36 C37 C39 -173.33(18) . . . . ?
C36 C37 C39 C41 -164.58(19) . . . . ?
N38 C37 C39 C41 23.3(2) . . . . ?
C36 C37 C39 C40 75.8(2) . . . . ?
N38 C37 C39 C40 -96.34(19) . . . . ?
C36 C37 C39 C54 -42.8(3) . . . . ?
N38 C37 C39 C54 145.08(16) . . . . ?
C37 C39 C41 C42 -125.2(2) . . . . ?
C40 C39 C41 C42 -5.6(3) . . . . ?
C54 C39 C41 C42 114.5(2) . . . . ?
C37 C39 C41 N45 62.1(2) . . . . ?
C40 C39 C41 N45 -178.35(16) . . . . ?
C54 C39 C41 N45 -58.2(2) . . . . ?
N45 C41 C42 C43 0.5(2) . . . . ?
C39 C41 C42 C43 -173.13(17) . . . . ?
C41 C42 C43 C44 -0.7(2) . . . . ?
C42 C43 C44 N45 0.7(2) . . . . ?
C42 C43 C44 C46 -178.17(17) . . . . ?
C43 C44 C46 C49 100.9(2) . . . . ?
N45 C44 C46 C49 -77.85(19) . . . . ?
C43 C44 C46 C47 -18.8(3) . . . . ?
N45 C44 C46 C47 162.43(16) . . . . ?
C43 C44 C46 C48 -137.24(19) . . . . ?
N45 C44 C46 C48 44.0(2) . . . . ?
C44 C46 C49 C50 -106.1(2) . . . . ?
C47 C46 C49 C50 13.7(2) . . . . ?
C48 C46 C49 C50 131.41(18) . . . . ?
C44 C46 C49 N53 73.88(19) . . . . ?
C47 C46 C49 N53 -166.37(15) . . . . ?
C48 C46 C49 N53 -48.6(2) . . . . ?
N53 C49 C50 C51 -0.09(19) . . . . ?
C46 C49 C50 C51 179.88(16) . . . . ?
C49 C50 C51 C52 -0.2(2) . . . . ?
C50 C51 C52 N53 0.37(19) . . . . ?
C50 C51 C52 C24 174.81(16) . . . . ?
C26 C24 C52 C51 135.99(18) . . . . ?
C25 C24 C52 C51 16.3(2) . . . . ?
C23 C24 C52 C51 -104.2(2) . . . . ?
C26 C24 C52 N53 -50.3(2) . . . . ?
C25 C24 C52 N53 -170.05(15) . . . . ?
C23 C24 C52 N53 69.51(19) . . . . ?
C41 C39 C54 C55 -59.8(2) . . . . ?
C37 C39 C54 C55 177.31(15) . . . . ?
C40 C39 C54 C55 59.60(19) . . . . ?
C39 C54 C55 C56 175.49(16) . . . . ?
C54 C55 C56 O57 -58.6(2) . . . . ?
O59 C58 C60 C61 4.8(4) . . . . ?
O57 C58 C60 C61 -174.4(2) . . . . ?
O59 C58 C60 S64 -178.29(18) . . . . ?
O57 C58 C60 S64 2.5(2) . . . . ?
C58 C60 C61 C62 177.1(2) . . . . ?
S64 C60 C61 C62 0.2(3) . . . . ?
C11 C7 C62 C61 175.9(2) . . . . ?
C8 C7 C62 C61 -4.2(4) . . . . ?
C11 C7 C62 C63 -13.2(3) . . . . ?
C8 C7 C62 C63 166.7(2) . . . . ?
C11 C7 C62 C63' 24.4(4) . . . . ?
C8 C7 C62 C63' -155.7(3) . . . . ?
C60 C61 C62 C7 -174.7(3) . . . . ?
C60 C61 C62 C63 14.1(3) . . . . ?
C60 C61 C62 C63' -22.5(4) . . . . ?
C16 C63 C62 C7 48.5(3) . . . . ?
C65 C63 C62 C7 -75.0(3) . . . . ?
S64 C63 C62 C7 166.59(19) . . . . ?
C16 C63 C62 C61 -138.7(2) . . . . ?
C65 C63 C62 C61 97.7(3) . . . . ?
S64 C63 C62 C61 -20.6(3) . . . . ?
C16' C63' C62 C7 -58.2(5) . . . . ?
C65' C63' C62 C7 66.5(6) . . . . ?
S64 C63' C62 C7 -170.1(2) . . . . ?
C16' C63' C62 C61 143.8(4) . . . . ?
C65' C63' C62 C61 -91.4(6) . . . . ?
S64 C63' C62 C61 32.0(4) . . . . ?
C28 C29 N30 C26 0.65(18) . . . . ?
C31 C29 N30 C26 -175.46(14) . . . . ?
C27 C26 N30 C29 -0.33(18) . . . . ?
C24 C26 N30 C29 -173.19(14) . . . . ?
C36 C37 N38 C34 0.7(2) . . . . ?
C39 C37 N38 C34 174.34(15) . . . . ?
C35 C34 N38 C37 -1.0(2) . . . . ?
C31 C34 N38 C37 175.60(15) . . . . ?
C43 C44 N45 C41 -0.45(19) . . . . ?
C46 C44 N45 C41 178.55(15) . . . . ?
C42 C41 N45 C44 0.0(2) . . . . ?
C39 C41 N45 C44 174.18(15) . . . . ?
C50 C49 N53 C52 0.33(18) . . . . ?
C46 C49 N53 C52 -179.64(14) . . . . ?
C51 C52 N53 C49 -0.44(19) . . . . ?
C24 C52 N53 C49 -175.39(14) . . . . ?
O19 C18 O20 C21 -5.4(3) . . . . ?
C14 C18 O20 C21 173.05(16) . . . . ?
C22 C21 O20 C18 -170.83(16) . . . . ?
O59 C58 O57 C56 3.8(3) . . . . ?
C60 C58 O57 C56 -176.95(17) . . . . ?
C55 C56 O57 C58 -179.79(17) . . . . ?
C13 C14 S15 C16 -10.5(2) . . . . ?
C18 C14 S15 C16 171.06(19) . . . . ?
C13 C14 S15 C16' 16.7(3) . . . . ?
C18 C14 S15 C16' -161.8(3) . . . . ?
C63 C16 S15 C14 131.8(2) . . . . ?
C17 C16 S15 C14 -101.3(2) . . . . ?
C12 C16 S15 C14 16.9(2) . . . . ?
C63' C16' S15 C14 -132.5(5) . . . . ?
C17' C16' S15 C14 100.3(6) . . . . ?
C12 C16' S15 C14 -23.9(3) . . . . ?
C61 C60 S64 C63 -11.4(2) . . . . ?
C58 C60 S64 C63 171.44(19) . . . . ?
C61 C60 S64 C63' 17.2(3) . . . . ?
C58 C60 S64 C63' -160.0(3) . . . . ?
C16 C63 S64 C60 131.2(2) . . . . ?
C65 C63 S64 C60 -101.8(2) . . . . ?
C62 C63 S64 C60 17.10(19) . . . . ?
C16' C63' S64 C60 -134.6(4) . . . . ?
C65' C63' S64 C60 97.4(5) . . . . ?
C62 C63' S64 C60 -26.4(3) . . . . ?
